data_4121215
loop_
_publ_author_name
'Nora C. Breit'
'Tibor Szilv\'asi'
'Tsuyoshi Suzuki'
'Daniel Gallego'
'Shigeyoshi Inoue'

_publ_contact_author_address
;
Institut f\"ur Chemie, Technische Universit\"at Berlin, 
Stra\&se des 17. Juni 135, Sekr. C2, D-10623 Berlin
;
_publ_contact_author_email shigeyoshi.inoue@tu-berlin.de
_publ_contact_author_fax 49-30-314-29732
_publ_contact_author_name 'Shigeyoshi Inoue'
_publ_contact_author_phone 49-30-314-29734
_publ_section_title
;
 From a Zwitterionic Phosphasilene to Base Stabilized
 Silyliumylidene-Phosphide and Bis(silylene) Complexes
;
_journal_name_full 'Journal of the American Chemical Society'
_journal_page_first 17958
_journal_page_last 17968
_journal_paper_doi 10.1021/ja409720c
_journal_volume 135
_journal_year 2013
_chemical_formula_sum 'C126 H154 N4 P6 Pt4 Si6'
_chemical_formula_weight 2859.25
_chemical_name_systematic
; 
 ? 
;
_space_group_IT_number 14
_symmetry_cell_setting monoclinic
_symmetry_space_group_name_Hall '-P 2ybc'
_symmetry_space_group_name_H-M 'P 1 21/c 1'
_atom_sites_solution_hydrogens geom
_atom_sites_solution_primary direct
_atom_sites_solution_secondary difmap
_audit_creation_method
;
CrysAlis RED, Oxford Diffraction Ltd.,
Version 1.171.31.8 (release 12-01-2007 CrysAlis171 .NET)
(compiled Jan 12 2007,17:49:11)
;
_cell_angle_alpha 90.000(5)
_cell_angle_beta 99.656(5)
_cell_angle_gamma 90.000(5)
_cell_formula_units_Z 2
_cell_length_a 10.068(5)
_cell_length_b 24.162(5)
_cell_length_c 26.174(5)
_cell_measurement_reflns_used 13906
_cell_measurement_temperature 173(2)
_cell_measurement_theta_max 32.4207
_cell_measurement_theta_min 3.2508
_cell_volume 6277(4)
_computing_cell_refinement
;
CrysAlis RED, Oxford Diffraction Ltd.,
Version 1.171.31.8 (release 12-01-2007 CrysAlis171 .NET)
(compiled Jan 12 2007,17:49:11)
;
_computing_data_collection
;
CrysAlis CCD, Oxford Diffraction Ltd.,
Version 1.171.31.8 (release 12-01-2007 CrysAlis171 .NET)
(compiled Jan 12 2007,17:49:11)
;
_computing_data_reduction
;
CrysAlis RED, Oxford Diffraction Ltd.,
Version 1.171.31.8 (release 12-01-2007 CrysAlis171 .NET)
(compiled Jan 12 2007,17:49:11)
;
_computing_publication_material 'SHELXL-97 (Sheldrick, 1997)'
_computing_structure_refinement 'SHELXL-97 (Sheldrick, 1997)'
_computing_structure_solution 'SHELXS-97 (Sheldrick, 1990)'
_diffrn_ambient_temperature 173(2)
_diffrn_measured_fraction_theta_full 0.998
_diffrn_measured_fraction_theta_max 0.998
_diffrn_measurement_device_type 'Oxford Diffraction Xcalibur S Sapphire'
_diffrn_measurement_method \w
_diffrn_radiation_monochromator graphite
_diffrn_radiation_source 'Enhance (Mo) x-ray Source'
_diffrn_radiation_type MoK\a
_diffrn_radiation_wavelength 0.71069
_diffrn_reflns_av_R_equivalents 0.0518
_diffrn_reflns_av_sigmaI/netI 0.0444
_diffrn_reflns_limit_h_max 11
_diffrn_reflns_limit_h_min -11
_diffrn_reflns_limit_k_max 22
_diffrn_reflns_limit_k_min -28
_diffrn_reflns_limit_l_max 30
_diffrn_reflns_limit_l_min -31
_diffrn_reflns_number 47151
_diffrn_reflns_theta_full 25.00
_diffrn_reflns_theta_max 25.00
_diffrn_reflns_theta_min 3.26
_exptl_absorpt_coefficient_mu 4.625
_exptl_absorpt_correction_T_max 1.00000
_exptl_absorpt_correction_T_min 0.57946
_exptl_absorpt_correction_type multi-scan
_exptl_absorpt_process_details
;
CrysAlisPro, Agilent Technologies,
Version 1.171.35.19 (release 27-10-2011 CrysAlis171 .NET)
(compiled Oct 27 2011,15:02:11)
empirical absorption correction using spherical harmonics,
 implemented in SCALE3 ABSPACK scaling algorithm.
;
_exptl_crystal_colour darkred
_exptl_crystal_density_diffrn 1.513
_exptl_crystal_description rod
_exptl_crystal_F_000 2848
_exptl_crystal_size_max 0.398
_exptl_crystal_size_mid 0.182
_exptl_crystal_size_min 0.082
_refine_diff_density_max 0.846
_refine_diff_density_min -1.296
_refine_diff_density_rms 0.103
_refine_ls_extinction_method none
_refine_ls_goodness_of_fit_ref 1.447
_refine_ls_hydrogen_treatment constr
_refine_ls_matrix_type full
_refine_ls_number_parameters 670
_refine_ls_number_reflns 11013
_refine_ls_number_restraints 0
_refine_ls_restrained_S_all 1.447
_refine_ls_R_factor_all 0.0437
_refine_ls_R_factor_gt 0.0340
_refine_ls_shift/su_max 0.168
_refine_ls_shift/su_mean 0.003
_refine_ls_structure_factor_coef Fsqd
_refine_ls_weighting_details 'calc w=1/[\s^2^(Fo^2^)+(0.0386P)^2^+0.0000P] where P=(Fo^2^+2Fc^2^)/3'
_refine_ls_weighting_scheme calc
_refine_ls_wR_factor_gt 0.0957
_refine_ls_wR_factor_ref 0.0978
_reflns_number_gt 9842
_reflns_number_total 11013
_reflns_threshold_expression >2sigma(I)
_cod_data_source_file ja409720c_si_001_1.cif
_cod_data_source_block c:\compound3
_cod_database_code 4121215

loop_
_symmetry_equiv_pos_as_xyz
'x, y, z'
'-x, y+1/2, -z+1/2'
'-x, -y, -z'
'x, -y-1/2, z-1/2'

loop_
_atom_site_label
_atom_site_type_symbol
_atom_site_fract_x
_atom_site_fract_y
_atom_site_fract_z
_atom_site_U_iso_or_equiv
_atom_site_adp_type
_atom_site_occupancy
_atom_site_symmetry_multiplicity
_atom_site_calc_flag
_atom_site_refinement_flags
Pt2 Pt 0.17600(2) -0.057266(9) 0.720908(8) 0.01532(8) Uani 1 1 d .
Si1 Si 0.17400(16) 0.03683(7) 0.71212(6) 0.0183(4) Uani 1 1 d .
P1 P 0.26948(15) -0.08221(7) 0.80689(6) 0.0188(3) Uani 1 1 d .
P3 P 0.09304(15) -0.10574(7) 0.65108(6) 0.0173(3) Uani 1 1 d .
P2 P 0.34357(15) 0.08156(6) 0.85019(6) 0.0169(3) Uani 1 1 d .
Si2 Si 0.46005(18) -0.12885(8) 0.83140(7) 0.0307(4) Uani 1 1 d .
Si3 Si 0.10622(18) -0.11760(8) 0.84432(7) 0.0260(4) Uani 1 1 d .
C27 C 0.2315(7) 0.0330(3) 0.9290(3) 0.0332(16) Uani 1 1 d .
H27 H 0.2410 -0.0002 0.9105 0.040 Uiso 1 1 calc R
C54 C -0.3040(7) -0.0820(3) 0.6582(3) 0.0359(17) Uani 1 1 d .
H54 H -0.3553 -0.0766 0.6851 0.043 Uiso 1 1 calc R
C42 C 0.2299(6) -0.2617(3) 0.6923(3) 0.0297(16) Uani 1 1 d .
H42 H 0.2937 -0.2770 0.7195 0.036 Uiso 1 1 calc R
C29 C 0.1882(6) 0.1727(3) 0.8126(3) 0.0288(16) Uani 1 1 d .
H29 H 0.1148 0.1489 0.8157 0.035 Uiso 1 1 calc R
C19 C 0.1597(7) -0.1318(3) 0.9155(3) 0.0412(19) Uani 1 1 d .
H19A H 0.0807 -0.1422 0.9308 0.062 Uiso 1 1 calc R
H19B H 0.2009 -0.0985 0.9327 0.062 Uiso 1 1 calc R
H19C H 0.2252 -0.1621 0.9202 0.062 Uiso 1 1 calc R
C49 C 0.2669(7) -0.0500(3) 0.5063(3) 0.0320(17) Uani 1 1 d .
H49 H 0.3041 -0.0377 0.4772 0.038 Uiso 1 1 calc R
C9 C 0.1387(5) 0.1082(2) 0.6526(2) 0.0158(12) Uani 1 1 d .
C53 C -0.1650(6) -0.0897(3) 0.6704(3) 0.0262(15) Uani 1 1 d .
H53 H -0.1219 -0.0892 0.7056 0.031 Uiso 1 1 calc R
C60 C 0.5592(9) -0.2698(4) 1.0572(4) 0.060(2) Uani 1 1 d .
H60 H 0.6227 -0.2749 1.0881 0.072 Uiso 1 1 calc R
C44 C 0.0647(7) -0.2734(3) 0.6162(3) 0.0348(17) Uani 1 1 d .
H44 H 0.0148 -0.2968 0.5908 0.042 Uiso 1 1 calc R
C25 C 0.1647(7) 0.0785(4) 1.0016(3) 0.041(2) Uani 1 1 d .
H25 H 0.1288 0.0770 1.0329 0.049 Uiso 1 1 calc R
C26 C 0.1783(8) 0.0308(4) 0.9743(3) 0.045(2) Uani 1 1 d .
H26 H 0.1511 -0.0036 0.9867 0.054 Uiso 1 1 calc R
C18 C 0.4363(8) -0.2056(3) 0.8296(3) 0.046(2) Uani 1 1 d .
H18A H 0.4020 -0.2173 0.7939 0.068 Uiso 1 1 calc R
H18B H 0.3716 -0.2160 0.8520 0.068 Uiso 1 1 calc R
H18C H 0.5228 -0.2238 0.8418 0.068 Uiso 1 1 calc R
C22 C 0.2716(6) 0.0833(3) 0.9099(2) 0.0220(14) Uani 1 1 d .
N2 N 0.0500(5) 0.0881(2) 0.68119(19) 0.0193(11) Uani 1 1 d .
C4 C 0.3875(7) 0.0960(3) 0.5969(3) 0.0392(19) Uani 1 1 d .
H4A H 0.3353 0.0677 0.5755 0.059 Uiso 1 1 calc R
H4B H 0.4803 0.0961 0.5902 0.059 Uiso 1 1 calc R
H4C H 0.3468 0.1324 0.5884 0.059 Uiso 1 1 calc R
C40 C 0.1130(6) -0.1814(2) 0.6512(2) 0.0181(13) Uani 1 1 d .
C39 C 0.6044(6) 0.0508(3) 0.8423(3) 0.0286(16) Uani 1 1 d .
H39 H 0.5626 0.0347 0.8106 0.034 Uiso 1 1 calc R
C21 C -0.0322(7) -0.0655(3) 0.8376(3) 0.0407(19) Uani 1 1 d .
H21A H -0.0646 -0.0582 0.8008 0.061 Uiso 1 1 calc R
H21B H 0.0017 -0.0310 0.8548 0.061 Uiso 1 1 calc R
H21C H -0.1064 -0.0797 0.8537 0.061 Uiso 1 1 calc R
C59 C 0.5957(11) -0.2790(4) 1.0099(5) 0.076(3) Uani 1 1 d .
H59 H 0.6858 -0.2893 1.0079 0.092 Uiso 1 1 calc R
C28 C 0.3196(6) 0.1535(2) 0.8272(2) 0.0186(13) Uani 1 1 d .
C45 C 0.0417(7) -0.2170(3) 0.6145(3) 0.0286(15) Uani 1 1 d .
H45 H -0.0240 -0.2021 0.5877 0.034 Uiso 1 1 calc R
C11 C 0.1578(6) 0.2071(3) 0.6264(2) 0.0252(15) Uani 1 1 d .
H11 H 0.2071 0.2148 0.6599 0.030 Uiso 1 1 calc R
C6 C -0.1265(7) 0.0721(3) 0.7300(3) 0.0346(17) Uani 1 1 d .
H6A H -0.1072 0.0324 0.7291 0.052 Uiso 1 1 calc R
H6B H -0.2221 0.0776 0.7316 0.052 Uiso 1 1 calc R
H6C H -0.0715 0.0888 0.7606 0.052 Uiso 1 1 calc R
C5 C -0.0932(6) 0.0995(3) 0.6812(2) 0.0215(14) Uani 1 1 d .
C15 C 0.0433(6) 0.1427(3) 0.5644(2) 0.0243(14) Uani 1 1 d .
H15 H 0.0149 0.1060 0.5552 0.029 Uiso 1 1 calc R
C46 C 0.1592(5) -0.0856(3) 0.5923(2) 0.0176(13) Uani 1 1 d .
C1 C 0.3875(6) 0.0835(3) 0.6537(3) 0.0253(15) Uani 1 1 d .
N1 N 0.2499(5) 0.0780(2) 0.66552(19) 0.0200(11) Uani 1 1 d .
C52 C -0.0893(6) -0.0980(2) 0.6313(2) 0.0182(13) Uani 1 1 d .
C10 C 0.1136(5) 0.1539(3) 0.6142(2) 0.0202(14) Uani 1 1 d .
C7 C -0.1784(6) 0.0734(3) 0.6332(3) 0.0353(17) Uani 1 1 d .
H7A H -0.1605 0.0924 0.6020 0.053 Uiso 1 1 calc R
H7B H -0.2741 0.0768 0.6356 0.053 Uiso 1 1 calc R
H7C H -0.1548 0.0341 0.6313 0.053 Uiso 1 1 calc R
C8 C -0.1208(6) 0.1617(3) 0.6820(3) 0.0329(17) Uani 1 1 d .
H8A H -0.0553 0.1792 0.7091 0.049 Uiso 1 1 calc R
H8B H -0.2121 0.1680 0.6892 0.049 Uiso 1 1 calc R
H8C H -0.1127 0.1778 0.6483 0.049 Uiso 1 1 calc R
C38 C 0.7430(7) 0.0469(3) 0.8573(3) 0.0365(18) Uani 1 1 d .
H38 H 0.7960 0.0287 0.8356 0.044 Uiso 1 1 calc R
C36 C 0.7272(7) 0.0966(3) 0.9347(3) 0.041(2) Uani 1 1 d .
H36 H 0.7699 0.1123 0.9666 0.049 Uiso 1 1 calc R
C34 C 0.5262(6) 0.0783(3) 0.8735(2) 0.0213(14) Uani 1 1 d .
C30 C 0.1629(7) 0.2255(3) 0.7936(3) 0.0310(16) Uani 1 1 d .
H30 H 0.0726 0.2384 0.7854 0.037 Uiso 1 1 calc R
C47 C 0.2491(6) -0.1188(3) 0.5711(2) 0.0259(15) Uani 1 1 d .
H47 H 0.2740 -0.1539 0.5859 0.031 Uiso 1 1 calc R
C3 C 0.4604(7) 0.1293(3) 0.6885(3) 0.042(2) Uani 1 1 d .
H3A H 0.4156 0.1649 0.6795 0.064 Uiso 1 1 calc R
H3B H 0.5544 0.1316 0.6833 0.064 Uiso 1 1 calc R
H3C H 0.4576 0.1207 0.7249 0.064 Uiso 1 1 calc R
C16 C 0.5706(7) -0.1108(4) 0.7833(3) 0.053(2) Uani 1 1 d .
H16A H 0.5851 -0.0707 0.7834 0.080 Uiso 1 1 calc R
H16B H 0.5273 -0.1225 0.7486 0.080 Uiso 1 1 calc R
H16C H 0.6575 -0.1297 0.7925 0.080 Uiso 1 1 calc R
C58 C 0.5034(15) -0.2735(4) 0.9653(5) 0.099(5) Uani 1 1 d .
H58 H 0.5293 -0.2800 0.9326 0.119 Uiso 1 1 calc R
C32 C 0.3995(7) 0.2411(3) 0.7998(3) 0.0381(18) Uani 1 1 d .
H32 H 0.4731 0.2642 0.7954 0.046 Uiso 1 1 calc R
C50 C 0.1767(7) -0.0171(3) 0.5270(3) 0.0318(16) Uani 1 1 d .
H50 H 0.1506 0.0176 0.5115 0.038 Uiso 1 1 calc R
C48 C 0.3022(6) -0.1010(3) 0.5286(3) 0.0316(16) Uani 1 1 d .
H48 H 0.3635 -0.1240 0.5145 0.038 Uiso 1 1 calc R
C35 C 0.5880(6) 0.1012(3) 0.9200(3) 0.0309(16) Uani 1 1 d .
H35 H 0.5359 0.1199 0.9417 0.037 Uiso 1 1 calc R
C56 C -0.2930(6) -0.0902(3) 0.5681(3) 0.0339(17) Uani 1 1 d .
H56 H -0.3360 -0.0901 0.5329 0.041 Uiso 1 1 calc R
C23 C 0.2559(7) 0.1306(3) 0.9380(3) 0.0326(17) Uani 1 1 d .
H23 H 0.2820 0.1653 0.9259 0.039 Uiso 1 1 calc R
C62 C 0.3368(10) -0.2484(4) 1.0157(4) 0.061(3) Uani 1 1 d .
H62 H 0.2471 -0.2380 1.0181 0.073 Uiso 1 1 calc R
C55 C -0.3676(6) -0.0823(3) 0.6070(3) 0.0374(18) Uani 1 1 d .
H55 H -0.4623 -0.0769 0.5988 0.045 Uiso 1 1 calc R
C31 C 0.2686(7) 0.2604(3) 0.7862(3) 0.0317(16) Uani 1 1 d .
H31 H 0.2513 0.2965 0.7722 0.038 Uiso 1 1 calc R
C57 C -0.1550(6) -0.0984(3) 0.5803(2) 0.0256(15) Uani 1 1 d .
H57 H -0.1045 -0.1044 0.5532 0.031 Uiso 1 1 calc R
C41 C 0.2074(6) -0.2049(3) 0.6905(3) 0.0272(15) Uani 1 1 d .
H41 H 0.2568 -0.1818 0.7163 0.033 Uiso 1 1 calc R
C61 C 0.4301(9) -0.2532(3) 1.0598(3) 0.049(2) Uani 1 1 d .
H61 H 0.4055 -0.2450 1.0924 0.059 Uiso 1 1 calc R
C43 C 0.1599(7) -0.2961(3) 0.6547(3) 0.0333(17) Uani 1 1 d .
H43 H 0.1771 -0.3348 0.6555 0.040 Uiso 1 1 calc R
C24 C 0.2030(8) 0.1282(4) 0.9835(3) 0.043(2) Uani 1 1 d .
H24 H 0.1932 0.1612 1.0022 0.052 Uiso 1 1 calc R
C51 C 0.1242(6) -0.0341(3) 0.5698(2) 0.0275(15) Uani 1 1 d .
H51 H 0.0639 -0.0107 0.5841 0.033 Uiso 1 1 calc R
C17 C 0.5413(9) -0.1078(4) 0.8977(3) 0.066(3) Uani 1 1 d .
H17A H 0.6313 -0.1244 0.9057 0.099 Uiso 1 1 calc R
H17B H 0.4865 -0.1207 0.9230 0.099 Uiso 1 1 calc R
H17C H 0.5490 -0.0674 0.8994 0.099 Uiso 1 1 calc R
C13 C 0.0592(7) 0.2380(3) 0.5415(3) 0.0349(17) Uani 1 1 d .
H13 H 0.0400 0.2669 0.5168 0.042 Uiso 1 1 calc R
C14 C 0.0155(6) 0.1848(3) 0.5288(3) 0.0314(16) Uani 1 1 d .
H14 H -0.0341 0.1772 0.4954 0.038 Uiso 1 1 calc R
C33 C 0.4234(6) 0.1883(3) 0.8198(3) 0.0288(16) Uani 1 1 d .
H33 H 0.5136 0.1757 0.8287 0.035 Uiso 1 1 calc R
C12 C 0.1312(7) 0.2492(3) 0.5905(3) 0.0312(16) Uani 1 1 d .
H12 H 0.1620 0.2857 0.5992 0.037 Uiso 1 1 calc R
C37 C 0.8030(7) 0.0696(3) 0.9035(3) 0.0370(18) Uani 1 1 d .
H37 H 0.8977 0.0666 0.9140 0.044 Uiso 1 1 calc R
C2 C 0.4547(7) 0.0285(3) 0.6680(3) 0.0399(19) Uani 1 1 d .
H2A H 0.4517 0.0203 0.7044 0.060 Uiso 1 1 calc R
H2B H 0.5487 0.0301 0.6627 0.060 Uiso 1 1 calc R
H2C H 0.4073 -0.0007 0.6461 0.060 Uiso 1 1 calc R
C20 C 0.0412(8) -0.1827(3) 0.8102(3) 0.049(2) Uani 1 1 d .
H20A H -0.0438 -0.1933 0.8211 0.073 Uiso 1 1 calc R
H20B H 0.1074 -0.2124 0.8190 0.073 Uiso 1 1 calc R
H20C H 0.0258 -0.1765 0.7727 0.073 Uiso 1 1 calc R
C63 C 0.3712(14) -0.2584(4) 0.9683(4) 0.085(4) Uani 1 1 d .
H63 H 0.3059 -0.2551 0.9377 0.102 Uiso 1 1 calc R
Pt1 Pt 0.26560(2) 0.014638(9) 0.794981(8) 0.01538(8) Uani 1 1 d .

loop_
_atom_site_aniso_label
_atom_site_aniso_U_11
_atom_site_aniso_U_22
_atom_site_aniso_U_33
_atom_site_aniso_U_23
_atom_site_aniso_U_13
_atom_site_aniso_U_12
Pt2 0.01975(13) 0.01142(13) 0.01392(13) -0.00095(9) 0.00033(8) -0.00085(9)
Si1 0.0238(9) 0.0143(9) 0.0158(9) 0.0019(7) 0.0007(6) -0.0006(7)
P1 0.0248(8) 0.0137(9) 0.0166(8) -0.0006(6) -0.0005(6) 0.0007(7)
P3 0.0207(8) 0.0147(8) 0.0155(8) -0.0012(6) 0.0005(6) -0.0008(6)
P2 0.0205(8) 0.0123(8) 0.0165(8) -0.0022(6) -0.0008(6) 0.0006(6)
Si2 0.0315(10) 0.0292(11) 0.0286(11) -0.0014(8) -0.0030(8) 0.0091(8)
Si3 0.0357(10) 0.0192(10) 0.0240(10) -0.0007(8) 0.0076(7) -0.0040(8)
C27 0.049(4) 0.022(4) 0.030(4) -0.005(3) 0.011(3) -0.003(3)
C54 0.034(4) 0.034(5) 0.044(5) -0.002(3) 0.016(3) -0.003(3)
C42 0.034(4) 0.020(4) 0.036(4) 0.005(3) 0.006(3) 0.008(3)
C29 0.027(4) 0.017(4) 0.040(4) 0.006(3) -0.003(3) -0.002(3)
C19 0.058(5) 0.030(5) 0.038(5) 0.007(3) 0.015(4) 0.000(4)
C49 0.034(4) 0.041(5) 0.022(4) -0.003(3) 0.005(3) -0.015(3)
C9 0.012(3) 0.012(3) 0.022(3) -0.002(2) 0.000(2) -0.005(2)
C53 0.027(4) 0.027(4) 0.025(4) -0.002(3) 0.007(3) -0.001(3)
C60 0.073(7) 0.034(5) 0.074(7) 0.001(5) 0.019(5) -0.013(5)
C44 0.051(5) 0.023(4) 0.031(4) -0.009(3) 0.010(3) -0.014(3)
C25 0.044(4) 0.063(6) 0.016(4) -0.002(4) 0.007(3) 0.011(4)
C26 0.063(5) 0.046(5) 0.031(4) 0.005(4) 0.021(4) -0.009(4)
C18 0.064(5) 0.031(5) 0.040(5) 0.005(4) 0.002(4) 0.020(4)
C22 0.021(3) 0.023(4) 0.020(3) -0.004(3) -0.001(2) 0.002(3)
N2 0.018(3) 0.018(3) 0.021(3) 0.005(2) 0.003(2) -0.001(2)
C4 0.030(4) 0.050(5) 0.041(5) 0.009(4) 0.015(3) 0.000(4)
C40 0.026(3) 0.015(3) 0.015(3) -0.001(2) 0.007(2) -0.004(3)
C39 0.028(4) 0.022(4) 0.034(4) -0.003(3) 0.000(3) 0.000(3)
C21 0.032(4) 0.042(5) 0.049(5) -0.003(4) 0.010(3) 0.004(3)
C59 0.102(8) 0.033(6) 0.113(10) 0.023(6) 0.070(7) 0.021(5)
C28 0.025(3) 0.014(3) 0.015(3) -0.003(2) 0.000(2) -0.002(3)
C45 0.039(4) 0.020(4) 0.026(4) -0.003(3) 0.003(3) -0.004(3)
C11 0.028(3) 0.023(4) 0.024(4) 0.001(3) 0.002(3) -0.002(3)
C6 0.031(4) 0.044(5) 0.031(4) 0.009(3) 0.010(3) 0.000(3)
C5 0.018(3) 0.024(4) 0.022(3) 0.002(3) 0.004(2) -0.001(3)
C15 0.027(3) 0.026(4) 0.022(4) 0.003(3) 0.008(3) -0.001(3)
C46 0.017(3) 0.020(4) 0.014(3) 0.003(2) -0.001(2) -0.005(3)
C1 0.017(3) 0.023(4) 0.037(4) 0.007(3) 0.006(3) 0.001(3)
N1 0.018(3) 0.020(3) 0.023(3) 0.004(2) 0.005(2) 0.001(2)
C52 0.021(3) 0.009(3) 0.022(3) 0.000(2) -0.002(2) 0.000(2)
C10 0.016(3) 0.022(4) 0.024(4) 0.004(3) 0.009(2) 0.003(3)
C7 0.024(4) 0.045(5) 0.036(4) -0.008(3) 0.004(3) -0.010(3)
C8 0.024(4) 0.027(4) 0.049(5) -0.002(3) 0.010(3) 0.004(3)
C38 0.029(4) 0.031(4) 0.049(5) 0.005(4) 0.006(3) 0.011(3)
C36 0.038(4) 0.048(5) 0.029(4) 0.008(4) -0.014(3) -0.010(4)
C34 0.023(3) 0.015(3) 0.024(4) 0.003(3) -0.002(2) 0.000(3)
C30 0.030(4) 0.025(4) 0.036(4) 0.004(3) -0.004(3) 0.005(3)
C47 0.030(4) 0.025(4) 0.023(4) -0.003(3) 0.005(3) -0.004(3)
C3 0.024(4) 0.040(5) 0.061(6) -0.010(4) 0.003(3) -0.003(3)
C16 0.036(5) 0.056(6) 0.072(6) -0.001(5) 0.021(4) 0.007(4)
C58 0.200(14) 0.045(7) 0.075(8) 0.029(6) 0.089(9) 0.052(8)
C32 0.034(4) 0.025(4) 0.054(5) 0.014(4) 0.005(3) -0.005(3)
C50 0.039(4) 0.029(4) 0.027(4) 0.009(3) 0.004(3) -0.002(3)
C48 0.029(4) 0.039(5) 0.030(4) -0.008(3) 0.013(3) -0.005(3)
C35 0.031(4) 0.034(4) 0.026(4) 0.002(3) -0.003(3) -0.001(3)
C56 0.032(4) 0.035(5) 0.030(4) -0.005(3) -0.007(3) -0.002(3)
C23 0.047(4) 0.024(4) 0.025(4) 0.000(3) 0.003(3) 0.013(3)
C62 0.070(6) 0.046(6) 0.072(7) -0.009(5) 0.028(5) 0.002(5)
C55 0.020(4) 0.041(5) 0.049(5) -0.004(4) -0.001(3) 0.004(3)
C31 0.045(4) 0.018(4) 0.031(4) 0.006(3) 0.003(3) 0.004(3)
C57 0.028(4) 0.024(4) 0.025(4) -0.004(3) 0.003(3) -0.002(3)
C41 0.028(4) 0.019(4) 0.034(4) -0.004(3) 0.006(3) 0.000(3)
C61 0.063(6) 0.032(5) 0.058(6) -0.013(4) 0.027(4) -0.014(4)
C43 0.052(4) 0.012(4) 0.040(4) 0.000(3) 0.017(3) -0.002(3)
C24 0.060(5) 0.049(5) 0.020(4) -0.007(4) 0.005(3) 0.027(4)
C51 0.029(4) 0.030(4) 0.022(4) 0.005(3) 0.002(3) -0.001(3)
C17 0.057(6) 0.071(7) 0.057(6) -0.018(5) -0.025(4) 0.020(5)
C13 0.040(4) 0.031(4) 0.035(4) 0.020(3) 0.009(3) 0.006(3)
C14 0.032(4) 0.040(5) 0.022(4) 0.006(3) 0.003(3) 0.002(3)
C33 0.023(3) 0.027(4) 0.035(4) 0.007(3) 0.002(3) 0.003(3)
C12 0.038(4) 0.012(4) 0.044(5) 0.006(3) 0.010(3) -0.001(3)
C37 0.022(4) 0.040(5) 0.046(5) 0.016(4) -0.005(3) 0.002(3)
C2 0.023(4) 0.033(5) 0.067(6) 0.010(4) 0.018(3) 0.010(3)
C20 0.073(6) 0.036(5) 0.043(5) -0.006(4) 0.026(4) -0.025(4)
C63 0.158(11) 0.047(7) 0.054(7) 0.013(5) 0.030(7) 0.031(7)
Pt1 0.01929(13) 0.01114(13) 0.01468(13) -0.00113(9) -0.00010(8) -0.00070(9)

loop_
_atom_type_symbol
_atom_type_description
_atom_type_scat_dispersion_real
_atom_type_scat_dispersion_imag
_atom_type_scat_source
C C 0.0033 0.0016 'International Tables Vol C Tables 4.2.6.8 and 6.1.1.4'
H H 0.0000 0.0000 'International Tables Vol C Tables 4.2.6.8 and 6.1.1.4'
N N 0.0061 0.0033 'International Tables Vol C Tables 4.2.6.8 and 6.1.1.4'
Si Si 0.0817 0.0704 'International Tables Vol C Tables 4.2.6.8 and 6.1.1.4'
Pt Pt -1.7033 8.3905 'International Tables Vol C Tables 4.2.6.8 and 6.1.1.4'
P P 0.1023 0.0942 'International Tables Vol C Tables 4.2.6.8 and 6.1.1.4'

loop_
_geom_angle_atom_site_label_1
_geom_angle_atom_site_label_2
_geom_angle_atom_site_label_3
_geom_angle
P3 Pt2 Si1 116.60(6)
P3 Pt2 P1 133.25(6)
Si1 Pt2 P1 110.15(6)
P3 Pt2 Pt1 170.92(4)
Si1 Pt2 Pt1 54.32(4)
P1 Pt2 Pt1 55.83(4)
N1 Si1 N2 70.8(2)
N1 Si1 Pt1 127.85(17)
N2 Si1 Pt1 135.46(18)
N1 Si1 Pt2 127.47(18)
N2 Si1 Pt2 134.85(17)
Pt1 Si1 Pt2 70.98(5)
N1 Si1 C9 35.2(2)
N2 Si1 C9 35.7(2)
Pt1 Si1 C9 144.17(16)
Pt2 Si1 C9 143.91(16)
Si2 P1 Si3 110.11(10)
Si2 P1 Pt1 122.32(9)
Si3 P1 Pt1 116.29(8)
Si2 P1 Pt2 126.11(9)
Si3 P1 Pt2 108.17(8)
Pt1 P1 Pt2 68.10(4)
C52 P3 C46 102.9(3)
C52 P3 C40 101.9(3)
C46 P3 C40 102.1(3)
C52 P3 Pt2 113.6(2)
C46 P3 Pt2 114.25(19)
C40 P3 Pt2 119.88(19)
C22 P2 C28 102.0(3)
C22 P2 C34 103.6(3)
C28 P2 C34 102.6(3)
C22 P2 Pt1 115.1(2)
C28 P2 Pt1 117.49(19)
C34 P2 Pt1 114.1(2)
C17 Si2 C16 110.3(4)
C17 Si2 C18 109.2(4)
C16 Si2 C18 107.6(4)
C17 Si2 P1 110.7(3)
C16 Si2 P1 105.6(3)
C18 Si2 P1 113.2(3)
C20 Si3 C21 109.1(4)
C20 Si3 C19 109.8(4)
C21 Si3 C19 107.5(4)
C20 Si3 P1 109.8(3)
C21 Si3 P1 107.1(3)
C19 Si3 P1 113.4(2)
C26 C27 C22 121.0(7)
C55 C54 C53 120.3(7)
C41 C42 C43 120.4(6)
C30 C29 C28 121.1(6)
C48 C49 C50 118.9(7)
N1 C9 N2 105.7(5)
N1 C9 C10 128.2(5)
N2 C9 C10 126.2(5)
N1 C9 Si1 52.6(3)
N2 C9 Si1 53.0(3)
C10 C9 Si1 179.1(4)
C52 C53 C54 120.3(6)
C61 C60 C59 119.4(10)
C43 C44 C45 120.4(6)
C24 C25 C26 119.7(7)
C25 C26 C27 120.1(7)
C23 C22 C27 117.5(6)
C23 C22 P2 124.8(5)
C27 C22 P2 117.7(5)
C9 N2 C5 132.3(5)
C9 N2 Si1 91.3(4)
C5 N2 Si1 136.0(4)
C45 C40 C41 117.6(6)
C45 C40 P3 124.6(5)
C41 C40 P3 117.8(4)
C38 C39 C34 120.4(6)
C58 C59 C60 120.6(10)
C33 C28 C29 117.8(6)
C33 C28 P2 124.0(5)
C29 C28 P2 118.0(5)
C44 C45 C40 121.4(6)
C12 C11 C10 120.6(6)
N2 C5 C8 111.5(5)
N2 C5 C6 105.7(5)
C8 C5 C6 110.4(6)
N2 C5 C7 109.7(5)
C8 C5 C7 109.8(5)
C6 C5 C7 109.6(5)
C14 C15 C10 120.1(6)
C51 C46 C47 118.7(6)
C51 C46 P3 119.1(5)
C47 C46 P3 122.1(5)
N1 C1 C4 112.2(5)
N1 C1 C2 105.5(5)
C4 C1 C2 110.2(6)
N1 C1 C3 108.1(5)
C4 C1 C3 111.0(6)
C2 C1 C3 109.7(6)
C9 N1 C1 132.7(5)
C9 N1 Si1 92.2(4)
C1 N1 Si1 134.2(4)
C57 C52 C53 118.5(6)
C57 C52 P3 124.4(5)
C53 C52 P3 117.1(4)
C11 C10 C15 119.3(6)
C11 C10 C9 121.5(5)
C15 C10 C9 119.2(6)
C37 C38 C39 119.7(7)
C37 C36 C35 120.5(7)
C35 C34 C39 119.4(6)
C35 C34 P2 123.4(5)
C39 C34 P2 117.2(5)
C29 C30 C31 120.6(6)
C48 C47 C46 120.5(6)
C59 C58 C63 119.7(10)
C31 C32 C33 120.2(7)
C51 C50 C49 120.9(7)
C47 C48 C49 120.7(6)
C34 C35 C36 119.5(7)
C55 C56 C57 119.9(6)
C22 C23 C24 121.2(7)
C61 C62 C63 120.7(10)
C56 C55 C54 119.7(6)
C32 C31 C30 118.4(6)
C52 C57 C56 121.3(6)
C42 C41 C40 121.0(6)
C62 C61 C60 120.5(9)
C44 C43 C42 119.2(6)
C25 C24 C23 120.4(7)
C50 C51 C46 120.2(6)
C14 C13 C12 120.0(6)
C13 C14 C15 120.3(6)
C28 C33 C32 121.8(6)
C11 C12 C13 119.7(6)
C38 C37 C36 120.5(6)
C62 C63 C58 119.1(11)
P2 Pt1 Si1 119.42(6)
P2 Pt1 P1 129.74(6)
Si1 Pt1 P1 110.78(6)
P2 Pt1 Pt2 173.63(4)
Si1 Pt1 Pt2 54.71(5)
P1 Pt1 Pt2 56.08(4)

loop_
_geom_bond_atom_site_label_1
_geom_bond_atom_site_label_2
_geom_bond_distance
Pt2 P3 2.2132(15)
Pt2 Si1 2.2849(18)
Pt2 P1 2.3670(16)
Pt2 Pt1 2.6466(5)
Si1 N1 1.837(5)
Si1 N2 1.846(5)
Si1 Pt1 2.2739(16)
Si1 C9 2.310(6)
P1 Si2 2.225(2)
P1 Si3 2.221(3)
P1 Pt1 2.3601(17)
P3 C52 1.831(6)
P3 C46 1.843(6)
P3 C40 1.839(6)
P2 C22 1.830(6)
P2 C28 1.843(6)
P2 C34 1.840(6)
P2 Pt1 2.2222(15)
Si2 C17 1.861(8)
Si2 C16 1.868(8)
Si2 C18 1.871(8)
Si3 C20 1.872(7)
Si3 C21 1.865(7)
Si3 C19 1.882(7)
C27 C26 1.382(10)
C27 C22 1.399(9)
C54 C55 1.384(10)
C54 C53 1.395(9)
C42 C41 1.389(9)
C42 C43 1.387(9)
C29 C30 1.378(9)
C29 C28 1.393(8)
C49 C48 1.384(10)
C49 C50 1.384(10)
C9 N1 1.331(7)
C9 N2 1.347(7)
C9 C10 1.489(8)
C53 C52 1.388(9)
C60 C61 1.373(12)
C60 C59 1.368(13)
C44 C43 1.382(9)
C44 C45 1.383(10)
C25 C24 1.369(11)
C25 C26 1.373(11)
C22 C23 1.383(9)
N2 C5 1.469(7)
C4 C1 1.517(9)
C40 C45 1.397(8)
C40 C41 1.398(8)
C39 C38 1.387(9)
C39 C34 1.394(9)
C59 C58 1.371(16)
C28 C33 1.380(9)
C11 C12 1.382(9)
C11 C10 1.379(9)
C6 C5 1.525(9)
C5 C8 1.529(9)
C5 C7 1.533(8)
C15 C14 1.374(9)
C15 C10 1.401(8)
C46 C51 1.395(9)
C46 C47 1.392(9)
C1 N1 1.475(7)
C1 C2 1.510(9)
C1 C3 1.541(9)
C52 C57 1.388(8)
C38 C37 1.373(10)
C36 C37 1.372(11)
C36 C35 1.394(9)
C34 C35 1.386(9)
C30 C31 1.396(9)
C47 C48 1.381(9)
C58 C63 1.395(16)
C32 C31 1.387(9)
C32 C33 1.384(9)
C50 C51 1.379(9)
C56 C55 1.377(10)
C56 C57 1.387(9)
C23 C24 1.384(10)
C62 C61 1.364(12)
C62 C63 1.364(13)
C13 C14 1.381(10)
C13 C12 1.389(9)
